data_9016273
loop_
_publ_author_name
'Demartin, F.'
'Castellano, C.'
'Gramaccioli, C. M.'
'Campostrini, I.'

_publ_section_title
;
 Aluminum-for-iron substitution, hydrogen bonding,
 and a novel structure-type in coquimbite-like minerals
 Note: sample vulc1
;
_journal_name_full 'The Canadian Mineralogist'
_journal_page_first 323
_journal_page_last 333
_journal_paper_doi 10.3749/canmin.48.2.323
_journal_volume 48
_journal_year 2010
_chemical_compound_source 'Alum Grotto, Vulcano, Aeolian Islands, Sicily, Italy'
_chemical_formula_sum 'Al Fe3 H36 O42 S6'
_chemical_name_mineral Coquimbite
_space_group_IT_number 163
_symmetry_space_group_name_Hall '-P 3 2c'
_symmetry_space_group_name_H-M 'P -3 1 c'
_cell_angle_alpha 90
_cell_angle_beta 90
_cell_angle_gamma 120
_cell_formula_units_Z 2
_cell_length_a 10.9100
_cell_length_b 10.9100
_cell_length_c 17.0625
_cell_volume 1758.826
_database_code_amcsd 0006336
_exptl_crystal_density_diffrn 2.068
_cod_original_formula_sum 'Al Fe3 S6 O42 H36'
_cod_database_code 9016273

loop_
_space_group_symop_operation_xyz
x,y,z
x-y,-y,1/2+z
y,-x+y,-z
-y,-x,1/2-z
-x+y,-x,z
-x,-x+y,1/2+z
-x,-y,-z
-x+y,y,1/2-z
-y,x-y,z
y,x,1/2+z
x-y,x,-z
x,x-y,1/2-z

loop_
_atom_site_aniso_label
_atom_site_aniso_U_11
_atom_site_aniso_U_22
_atom_site_aniso_U_33
_atom_site_aniso_U_12
_atom_site_aniso_U_13
_atom_site_aniso_U_23
Al1 0.01039 0.01039 0.01750 0.00520 0.00000 0.00000
Fe2 0.00999 0.00999 0.01206 0.00500 0.00000 0.00000
Fe3 0.01792 0.01792 0.01584 0.00896 0.00000 0.00000
S 0.01313 0.01027 0.01524 0.00495 -0.00073 0.02410
O1 0.01980 0.01810 0.03210 0.01051 -0.00010 -0.00990
O2 0.01650 0.01750 0.02300 0.00328 0.00320 -0.00030
O3 0.02120 0.01940 0.01830 0.00812 -0.00440 0.00120
O4 0.01800 0.01460 0.01790 0.00896 -0.00400 -0.00550
OW1 0.01980 0.01410 0.02800 0.00756 -0.00840 -0.00160
OW2 0.02920 0.02630 0.03080 0.00950 0.00340 -0.00220
OW3 0.03860 0.02750 0.02760 0.02129 0.01360 0.01000

loop_
_atom_site_label
_atom_site_fract_x
_atom_site_fract_y
_atom_site_fract_z
_atom_site_occupancy
_atom_site_U_iso_or_equiv
_atom_site_type_symbol
_atom_site_attached_hydrogens
Al1 0.00000 0.00000 0.00000 1.00000 0.01276 Al 0
Fe2 0.33333 0.66667 0.25000 1.00000 0.01068 Fe 0
Fe3 0.66667 0.33333 0.00250 1.00000 0.01723 Fe 0
S 0.24462 0.41481 0.12288 1.00000 0.01328 S 0
O1 0.31831 0.34528 0.09069 1.00000 0.02288 O 0
O2 0.10784 0.31042 0.15472 1.00000 0.02127 O 0
O3 0.21952 0.49428 0.06010 1.00000 0.02057 O 0
O4 0.33561 0.51557 0.18440 1.00000 0.01649 O 0
OW1 0.16433 0.06986 0.06158 1.00000 0.02104 O 0
OW2 0.44934 0.11625 0.20976 1.00000 0.03070 O 0
OW3 0.57197 0.16249 0.07096 1.00000 0.02909 O 0
H11 0.18280 0.01430 0.08660 1.00000 0.06300 H 0
H12 0.21820 0.15510 0.07490 1.00000 0.05800 H 0
H21 0.37210 0.03790 0.20810 1.00000 0.04200 H 0
H22a 0.51700 0.11250 0.23190 0.50000 0.04100 H 0
H22b 0.42030 0.16210 0.23620 0.50000 0.09000 H 0
H31 0.59640 0.10030 0.07320 1.00000 0.05200 H 0
H32 0.52980 0.14480 0.11450 1.00000 0.06700 H 0

loop_
_cod_changelog_entry_id
_cod_changelog_entry_author
_cod_changelog_entry_date
_cod_changelog_entry_text
1
;cod-tools version 3.8.0
Id: cif_guess_AMCSD_atom_types 9574 2023-05-10 09:00:05Z saulius
;
2023-05-10T18:56:53+03:00
;Derived atom types and hydrogen counts
from atom names that follow the AMCSD naming convention
(Wat == water, O-H == hydroxyl).
;

loop_
_cod_related_entry_id
_cod_related_entry_database
_cod_related_entry_code
1 AMCSD 0006336
